data_4122705
loop_
_publ_author_name
'Olankitwanit, Arnon'
'Pink, Maren'
'Rajca, Suchada'
'Rajca, Andrzej'

_publ_section_title
;
 Synthesis of Aza-m-Xylylene Diradicals with Large Singlet-Triplet Energy
 Gap and Statistical Analyses of Their EPR Spectra.
;
_journal_issue 40
_journal_name_full 'Journal of the American Chemical Society'
_journal_page_first 14277
_journal_paper_doi 10.1021/ja508119d
_journal_volume 136
_journal_year 2014
_chemical_formula_sum 'C38 H60 N2'
_chemical_formula_weight 544.88
_chemical_name_systematic
; 
 ? 
;
_space_group_IT_number 14
_symmetry_cell_setting monoclinic
_symmetry_space_group_name_Hall '-P 2ybc'
_symmetry_space_group_name_H-M 'P 1 21/c 1'
_atom_sites_solution_hydrogens geom
_atom_sites_solution_primary direct
_atom_sites_solution_secondary difmap
_audit_creation_method SHELXL-97
_cell_angle_alpha 90.00
_cell_angle_beta 100.198(2)
_cell_angle_gamma 90.00
_cell_formula_units_Z 4
_cell_length_a 16.0042(15)
_cell_length_b 9.8362(8)
_cell_length_c 22.3583(19)
_cell_measurement_reflns_used 2006
_cell_measurement_temperature 100(2)
_cell_measurement_theta_max 15.45
_cell_measurement_theta_min 2.40
_cell_volume 3464.1(5)
_computing_cell_refinement 'APEX II v2010.11.3 (Bruker, 2012)'
_computing_data_collection 'APEX II v2010.11.3 (Bruker, 2012)'
_computing_data_reduction 'APEX II v2010.11.3 (Bruker, 2012)'
_computing_molecular_graphics 'SHELXTL (Bruker, 2012)'
_computing_publication_material 'SHELXTL (Bruker, 2012)'
_computing_structure_refinement 'SHELXL-97 (Sheldrick, 2012)'
_computing_structure_solution 'SIR-2004 (Burla et al., 2005)'
_diffrn_ambient_temperature 100(2)
_diffrn_detector 'CCD area detector'
_diffrn_detector_area_resol_mean 83.33
_diffrn_detector_type 'Bruker APEXII'
_diffrn_measured_fraction_theta_full 0.949
_diffrn_measured_fraction_theta_max 0.949
_diffrn_measurement_details '0.5 degree frames measured for 2 seconds each'
_diffrn_measurement_device 'three-circle goniometer with fixed chi'
_diffrn_measurement_device_type 'Bruker Platform goniometer'
_diffrn_measurement_method 'omega and phi scans'
_diffrn_radiation_monochromator 'silicon  1 1 1 and 3 1 1'
_diffrn_radiation_source synchrotron
_diffrn_radiation_type synchrotron
_diffrn_radiation_wavelength 0.41328
_diffrn_reflns_av_R_equivalents 0.1246
_diffrn_reflns_av_sigmaI/netI 0.1212
_diffrn_reflns_limit_h_max 18
_diffrn_reflns_limit_h_min -20
_diffrn_reflns_limit_k_max 10
_diffrn_reflns_limit_k_min -12
_diffrn_reflns_limit_l_max 29
_diffrn_reflns_limit_l_min -29
_diffrn_reflns_number 28319
_diffrn_reflns_theta_full 15.59
_diffrn_reflns_theta_max 15.59
_diffrn_reflns_theta_min 0.75
_exptl_absorpt_coefficient_mu 0.029
_exptl_absorpt_correction_T_max 0.9999
_exptl_absorpt_correction_T_min 0.9997
_exptl_absorpt_correction_type multi-scan
_exptl_absorpt_process_details 'SADABS, R. Blessing; 1995'
_exptl_crystal_colour colorless
_exptl_crystal_density_diffrn 1.045
_exptl_crystal_density_method 'not measured'
_exptl_crystal_description block
_exptl_crystal_F_000 1208
_exptl_crystal_size_max 0.01
_exptl_crystal_size_mid 0.005
_exptl_crystal_size_min 0.002
_refine_diff_density_max 0.478
_refine_diff_density_min -0.309
_refine_diff_density_rms 0.089
_refine_ls_extinction_method none
_refine_ls_goodness_of_fit_ref 0.991
_refine_ls_hydrogen_treatment mixed
_refine_ls_matrix_type full
_refine_ls_number_parameters 380
_refine_ls_number_reflns 7581
_refine_ls_number_restraints 0
_refine_ls_restrained_S_all 0.991
_refine_ls_R_factor_all 0.1470
_refine_ls_R_factor_gt 0.0690
_refine_ls_shift/su_max 0.000
_refine_ls_shift/su_mean 0.000
_refine_ls_structure_factor_coef Fsqd
_refine_ls_weighting_details 'calc w=1/[\s^2^(Fo^2^)+(0.0671P)^2^+0.0000P] where P=(Fo^2^+2Fc^2^)/3'
_refine_ls_weighting_scheme calc
_refine_ls_wR_factor_gt 0.1340
_refine_ls_wR_factor_ref 0.1627
_reflns_number_gt 4097
_reflns_number_total 7581
_reflns_threshold_expression >2sigma(I)
_cod_data_source_file ja508119d_si_002.cif
_cod_data_source_block 12511
_cod_depositor_comments 'Adding full bibliography for 4122705--4122706.cif.'
_cod_original_cell_volume 3464.0(5)
_cod_original_sg_symbol_H-M P2(1)/c
_cod_database_code 4122705

loop_
_symmetry_equiv_pos_as_xyz
'x, y, z'
'-x, y+1/2, -z+1/2'
'-x, -y, -z'
'x, -y-1/2, z-1/2'

loop_
_atom_site_label
_atom_site_type_symbol
_atom_site_fract_x
_atom_site_fract_y
_atom_site_fract_z
_atom_site_U_iso_or_equiv
_atom_site_adp_type
_atom_site_occupancy
_atom_site_symmetry_multiplicity
_atom_site_calc_flag
_atom_site_refinement_flags
N1 N 0.19401(14) 0.9778(2) 0.18065(8) 0.0151(4) Uani 1 1 d .
H1N H 0.2344(17) 0.916(3) 0.1897(11) 0.019(7) Uiso 1 1 d .
N2 N 0.30795(14) 1.0204(2) -0.00513(9) 0.0157(4) Uani 1 1 d .
H2N H 0.338(2) 0.950(3) 0.0089(13) 0.041(9) Uiso 1 1 d .
C1 C 0.20504(15) 1.0557(2) 0.13023(9) 0.0123(5) Uani 1 1 d .
C2 C 0.17340(16) 1.0480(2) 0.23360(10) 0.0161(5) Uani 1 1 d .
C3 C 0.09608(16) 1.1356(2) 0.21036(10) 0.0164(5) Uani 1 1 d .
H3A H 0.0806 1.1854 0.2453 0.020 Uiso 1 1 calc R
H3B H 0.0481 1.0747 0.1944 0.020 Uiso 1 1 calc R
C4 C 0.10569(15) 1.2401(2) 0.16044(10) 0.0142(5) Uani 1 1 d .
C5 C 0.16383(15) 1.1821(2) 0.11936(9) 0.0127(5) Uani 1 1 d .
C6 C 0.17617(15) 1.2522(2) 0.06769(10) 0.0141(5) Uani 1 1 d .
H6 H 0.1499 1.3386 0.0604 0.017 Uiso 1 1 calc R
C7 C 0.22417(15) 1.2051(2) 0.02591(9) 0.0137(5) Uani 1 1 d .
C8 C 0.22999(15) 1.2893(2) -0.03094(9) 0.0134(5) Uani 1 1 d .
C9 C 0.27556(16) 1.2067(2) -0.07424(10) 0.0157(5) Uani 1 1 d .
H9A H 0.2321 1.1534 -0.1015 0.019 Uiso 1 1 calc R
H9B H 0.3005 1.2718 -0.0999 0.019 Uiso 1 1 calc R
C10 C 0.34539(16) 1.1093(2) -0.04571(10) 0.0147(5) Uani 1 1 d .
C11 C 0.26386(15) 1.0785(2) 0.03724(9) 0.0126(5) Uani 1 1 d .
C12 C 0.25597(15) 1.0051(2) 0.09018(10) 0.0127(5) Uani 1 1 d .
C13 C 0.25004(16) 1.1284(2) 0.26651(10) 0.0209(6) Uani 1 1 d .
H13A H 0.2739 1.1831 0.2370 0.031 Uiso 1 1 calc R
H13B H 0.2933 1.0651 0.2868 0.031 Uiso 1 1 calc R
H13C H 0.2320 1.1884 0.2968 0.031 Uiso 1 1 calc R
C14 C 0.14924(17) 0.9393(2) 0.27616(10) 0.0205(6) Uani 1 1 d .
H14A H 0.1013 0.8861 0.2548 0.031 Uiso 1 1 calc R
H14B H 0.1331 0.9829 0.3118 0.031 Uiso 1 1 calc R
H14C H 0.1978 0.8790 0.2891 0.031 Uiso 1 1 calc R
C15 C 0.01643(16) 1.2708(2) 0.12303(10) 0.0177(5) Uani 1 1 d .
H15A H -0.0216 1.2962 0.1517 0.021 Uiso 1 1 calc R
H15B H 0.0211 1.3509 0.0970 0.021 Uiso 1 1 calc R
C16 C -0.02539(17) 1.1561(3) 0.08276(12) 0.0245(6) Uani 1 1 d .
H16A H 0.0120 1.1298 0.0538 0.029 Uiso 1 1 calc R
H16B H -0.0317 1.0760 0.1084 0.029 Uiso 1 1 calc R
C17 C -0.1118(2) 1.1951(3) 0.04739(15) 0.0434(8) Uani 1 1 d .
H17A H -0.1350 1.1193 0.0212 0.065 Uiso 1 1 calc R
H17B H -0.1061 1.2752 0.0224 0.065 Uiso 1 1 calc R
H17C H -0.1502 1.2160 0.0758 0.065 Uiso 1 1 calc R
C18 C 0.14444(16) 1.3762(2) 0.18809(10) 0.0164(5) Uani 1 1 d .
H18A H 0.2038 1.3582 0.2078 0.020 Uiso 1 1 calc R
H18B H 0.1465 1.4401 0.1542 0.020 Uiso 1 1 calc R
C19 C 0.09982(19) 1.4478(3) 0.23423(12) 0.0263(6) Uani 1 1 d .
H19A H 0.0414 1.4725 0.2147 0.032 Uiso 1 1 calc R
H19B H 0.0960 1.3851 0.2683 0.032 Uiso 1 1 calc R
C20 C 0.14794(19) 1.5756(3) 0.25869(12) 0.0298(7) Uani 1 1 d .
H20A H 0.1186 1.6193 0.2885 0.045 Uiso 1 1 calc R
H20B H 0.1504 1.6386 0.2251 0.045 Uiso 1 1 calc R
H20C H 0.2057 1.5510 0.2782 0.045 Uiso 1 1 calc R
C21 C 0.13994(15) 1.3255(2) -0.06531(10) 0.0167(5) Uani 1 1 d .
H21A H 0.1153 1.3939 -0.0410 0.020 Uiso 1 1 calc R
H21B H 0.1459 1.3694 -0.1042 0.020 Uiso 1 1 calc R
C22 C 0.07704(16) 1.2096(2) -0.07932(11) 0.0221(6) Uani 1 1 d .
H22A H 0.0693 1.1661 -0.0408 0.027 Uiso 1 1 calc R
H22B H 0.1006 1.1405 -0.1039 0.027 Uiso 1 1 calc R
C23 C -0.00867(18) 1.2561(3) -0.11344(14) 0.0386(8) Uani 1 1 d .
H23A H -0.0469 1.1778 -0.1213 0.058 Uiso 1 1 calc R
H23B H -0.0016 1.2974 -0.1521 0.058 Uiso 1 1 calc R
H23C H -0.0329 1.3232 -0.0889 0.058 Uiso 1 1 calc R
C24 C 0.27694(16) 1.4244(2) -0.01071(10) 0.0153(5) Uani 1 1 d .
H24A H 0.2465 1.4696 0.0187 0.018 Uiso 1 1 calc R
H24B H 0.3344 1.4013 0.0113 0.018 Uiso 1 1 calc R
C25 C 0.28656(18) 1.5269(2) -0.06011(11) 0.0229(6) Uani 1 1 d .
H25A H 0.2297 1.5600 -0.0794 0.027 Uiso 1 1 calc R
H25B H 0.3126 1.4815 -0.0918 0.027 Uiso 1 1 calc R
C26 C 0.34136(19) 1.6476(2) -0.03477(12) 0.0287(7) Uani 1 1 d .
H26A H 0.3469 1.7104 -0.0679 0.043 Uiso 1 1 calc R
H26B H 0.3977 1.6152 -0.0157 0.043 Uiso 1 1 calc R
H26C H 0.3147 1.6947 -0.0044 0.043 Uiso 1 1 calc R
C27 C 0.42452(16) 1.1816(2) -0.01133(11) 0.0204(6) Uani 1 1 d .
H27A H 0.4114 1.2221 0.0260 0.031 Uiso 1 1 calc R
H27B H 0.4419 1.2532 -0.0371 0.031 Uiso 1 1 calc R
H27C H 0.4707 1.1157 -0.0010 0.031 Uiso 1 1 calc R
C28 C 0.37041(16) 1.0203(2) -0.09574(10) 0.0184(5) Uani 1 1 d .
H28A H 0.3201 0.9728 -0.1172 0.028 Uiso 1 1 calc R
H28B H 0.4129 0.9535 -0.0776 0.028 Uiso 1 1 calc R
H28C H 0.3942 1.0774 -0.1244 0.028 Uiso 1 1 calc R
C29 C 0.30378(15) 0.8757(2) 0.10594(9) 0.0127(5) Uani 1 1 d .
C30 C 0.39197(15) 0.8754(2) 0.12120(10) 0.0160(5) Uani 1 1 d .
H30 H 0.4223 0.9574 0.1182 0.019 Uiso 1 1 calc R
C31 C 0.43637(16) 0.7580(2) 0.14065(10) 0.0170(5) Uani 1 1 d .
H31 H 0.4966 0.7614 0.1506 0.020 Uiso 1 1 calc R
C32 C 0.39521(15) 0.6351(2) 0.14604(10) 0.0142(5) Uani 1 1 d .
C33 C 0.30743(16) 0.6348(2) 0.13018(10) 0.0156(5) Uani 1 1 d .
H33A H 0.2772 0.5526 0.1331 0.019 Uiso 1 1 calc R
C34 C 0.26265(15) 0.7522(2) 0.11005(9) 0.0149(5) Uani 1 1 d .
H34 H 0.2026 0.7480 0.0988 0.018 Uiso 1 1 calc R
C35 C 0.44699(16) 0.5085(2) 0.16960(11) 0.0205(6) Uani 1 1 d .
C36 C 0.4970(2) 0.5366(3) 0.23273(12) 0.0359(7) Uani 1 1 d .
H36B H 0.4576 0.5568 0.2605 0.054 Uiso 1 1 calc R
H36C H 0.5346 0.6146 0.2311 0.054 Uiso 1 1 calc R
H36D H 0.5309 0.4565 0.2474 0.054 Uiso 1 1 calc R
C37 C 0.39111(19) 0.3835(3) 0.17195(14) 0.0340(7) Uani 1 1 d .
H37B H 0.3517 0.4004 0.2001 0.051 Uiso 1 1 calc R
H37C H 0.4269 0.3050 0.1860 0.051 Uiso 1 1 calc R
H37D H 0.3589 0.3650 0.1313 0.051 Uiso 1 1 calc R
C38 C 0.50945(18) 0.4757(3) 0.12679(13) 0.0308(7) Uani 1 1 d .
H38B H 0.5427 0.3951 0.1417 0.046 Uiso 1 1 calc R
H38C H 0.5477 0.5531 0.1255 0.046 Uiso 1 1 calc R
H38D H 0.4778 0.4580 0.0859 0.046 Uiso 1 1 calc R

loop_
_atom_site_aniso_label
_atom_site_aniso_U_11
_atom_site_aniso_U_22
_atom_site_aniso_U_33
_atom_site_aniso_U_23
_atom_site_aniso_U_13
_atom_site_aniso_U_12
N1 0.0178(12) 0.0147(10) 0.0136(10) 0.0026(8) 0.0053(8) 0.0049(9)
N2 0.0205(12) 0.0119(10) 0.0169(10) 0.0034(8) 0.0090(9) 0.0035(9)
C1 0.0110(12) 0.0125(11) 0.0132(11) -0.0004(8) 0.0017(9) -0.0015(9)
C2 0.0221(14) 0.0130(12) 0.0139(11) -0.0018(9) 0.0053(10) -0.0004(10)
C3 0.0204(14) 0.0118(12) 0.0192(12) -0.0031(9) 0.0096(10) -0.0015(10)
C4 0.0148(13) 0.0112(11) 0.0179(11) 0.0000(9) 0.0058(10) -0.0011(9)
C5 0.0138(13) 0.0100(11) 0.0139(11) -0.0032(8) 0.0018(9) -0.0007(9)
C6 0.0132(13) 0.0102(11) 0.0182(11) -0.0006(9) 0.0015(10) 0.0010(9)
C7 0.0164(13) 0.0115(11) 0.0122(11) -0.0009(8) 0.0000(9) -0.0034(9)
C8 0.0163(13) 0.0109(11) 0.0128(11) 0.0019(8) 0.0023(9) -0.0010(9)
C9 0.0201(14) 0.0151(12) 0.0121(11) 0.0026(9) 0.0031(10) -0.0006(10)
C10 0.0166(13) 0.0152(12) 0.0133(11) 0.0003(9) 0.0051(9) -0.0008(10)
C11 0.0114(12) 0.0133(11) 0.0131(11) -0.0023(9) 0.0020(9) -0.0007(9)
C12 0.0137(13) 0.0103(11) 0.0139(11) 0.0006(8) 0.0017(9) -0.0009(9)
C13 0.0221(15) 0.0210(13) 0.0190(12) 0.0004(10) 0.0015(11) -0.0027(11)
C14 0.0297(16) 0.0165(12) 0.0167(12) 0.0012(9) 0.0079(11) 0.0006(11)
C15 0.0168(14) 0.0153(12) 0.0226(12) -0.0009(9) 0.0078(10) 0.0008(10)
C16 0.0191(15) 0.0228(14) 0.0301(14) -0.0031(11) 0.0006(11) -0.0027(11)
C17 0.0275(18) 0.0400(18) 0.055(2) -0.0066(15) -0.0138(15) 0.0008(14)
C18 0.0172(13) 0.0123(12) 0.0203(12) 0.0004(9) 0.0048(10) -0.0024(10)
C19 0.0341(17) 0.0178(13) 0.0305(14) -0.0068(10) 0.0150(12) -0.0034(12)
C20 0.0364(18) 0.0222(14) 0.0319(15) -0.0099(11) 0.0088(13) -0.0024(12)
C21 0.0169(14) 0.0159(12) 0.0171(12) 0.0031(9) 0.0025(10) 0.0020(10)
C22 0.0195(15) 0.0203(13) 0.0250(13) 0.0016(10) -0.0003(11) -0.0037(11)
C23 0.0231(17) 0.0389(18) 0.0494(18) 0.0053(14) -0.0062(14) -0.0025(13)
C24 0.0176(14) 0.0128(12) 0.0163(12) 0.0005(9) 0.0052(10) -0.0009(10)
C25 0.0354(17) 0.0148(12) 0.0192(12) 0.0012(9) 0.0070(11) -0.0032(11)
C26 0.0429(19) 0.0163(13) 0.0294(14) -0.0023(10) 0.0129(13) -0.0101(12)
C27 0.0189(14) 0.0179(12) 0.0238(13) 0.0011(10) 0.0023(11) 0.0012(10)
C28 0.0233(15) 0.0193(12) 0.0136(11) 0.0024(9) 0.0060(10) 0.0006(10)
C29 0.0151(13) 0.0131(11) 0.0107(10) 0.0000(8) 0.0043(9) 0.0023(9)
C30 0.0190(14) 0.0132(12) 0.0162(11) 0.0023(9) 0.0046(10) -0.0033(10)
C31 0.0124(13) 0.0189(12) 0.0193(12) 0.0019(9) 0.0022(10) 0.0017(10)
C32 0.0133(13) 0.0144(12) 0.0156(11) 0.0002(9) 0.0044(9) -0.0004(10)
C33 0.0191(14) 0.0119(12) 0.0170(11) -0.0005(9) 0.0065(10) -0.0021(10)
C34 0.0134(13) 0.0159(11) 0.0150(11) -0.0009(9) 0.0016(10) -0.0005(10)
C35 0.0196(15) 0.0131(12) 0.0276(14) 0.0062(10) 0.0010(11) 0.0031(10)
C36 0.0345(19) 0.0318(16) 0.0366(17) 0.0079(12) -0.0071(14) 0.0077(13)
C37 0.0253(17) 0.0206(14) 0.0541(18) 0.0117(13) 0.0015(14) 0.0040(12)
C38 0.0272(17) 0.0251(15) 0.0418(17) 0.0041(12) 0.0108(13) 0.0086(12)

loop_
_atom_type_symbol
_atom_type_description
_atom_type_scat_dispersion_real
_atom_type_scat_dispersion_imag
_atom_type_scat_source
C C 0.0000 0.0000 'International Tables Vol C Tables 4.2.6.8 and 6.1.1.4'
H H 0.0000 0.0000 'International Tables Vol C Tables 4.2.6.8 and 6.1.1.4'
N N 0.0000 0.0010 'International Tables Vol C Tables 4.2.6.8 and 6.1.1.4'

loop_
_geom_angle_atom_site_label_1
_geom_angle_atom_site_label_2
_geom_angle_atom_site_label_3
_geom_angle
C1 N1 C2 118.28(19)
C1 N1 H1N 111.6(17)
C2 N1 H1N 113.7(16)
C11 N2 C10 119.16(19)
C11 N2 H2N 113(2)
C10 N2 H2N 116(2)
N1 C1 C12 119.3(2)
N1 C1 C5 120.0(2)
C12 C1 C5 120.7(2)
N1 C2 C3 106.16(18)
N1 C2 C14 107.05(18)
C3 C2 C14 109.2(2)
N1 C2 C13 110.9(2)
C3 C2 C13 113.84(19)
C14 C2 C13 109.37(19)
C2 C3 C4 116.4(2)
C2 C3 H3A 108.2
C4 C3 H3A 108.2
C2 C3 H3B 108.2
C4 C3 H3B 108.2
H3A C3 H3B 107.3
C5 C4 C3 109.59(18)
C5 C4 C15 110.42(18)
C3 C4 C15 108.60(19)
C5 C4 C18 108.49(19)
C3 C4 C18 111.63(18)
C15 C4 C18 108.09(18)
C6 C5 C1 116.8(2)
C6 C5 C4 120.4(2)
C1 C5 C4 122.80(19)
C5 C6 C7 124.8(2)
C5 C6 H6 117.6
C7 C6 H6 117.6
C6 C7 C11 117.5(2)
C6 C7 C8 119.9(2)
C11 C7 C8 122.5(2)
C7 C8 C9 109.91(18)
C7 C8 C21 110.33(19)
C9 C8 C21 108.13(18)
C7 C8 C24 108.52(17)
C9 C8 C24 112.0(2)
C21 C8 C24 107.90(18)
C10 C9 C8 117.51(18)
C10 C9 H9A 107.9
C8 C9 H9A 107.9
C10 C9 H9B 107.9
C8 C9 H9B 107.9
H9A C9 H9B 107.2
N2 C10 C9 106.5(2)
N2 C10 C28 107.51(18)
C9 C10 C28 108.77(18)
N2 C10 C27 111.01(18)
C9 C10 C27 113.39(19)
C28 C10 C27 109.4(2)
N2 C11 C7 120.5(2)
N2 C11 C12 119.3(2)
C7 C11 C12 120.1(2)
C1 C12 C11 120.1(2)
C1 C12 C29 118.83(19)
C11 C12 C29 121.0(2)
C2 C13 H13A 109.5
C2 C13 H13B 109.5
H13A C13 H13B 109.5
C2 C13 H13C 109.5
H13A C13 H13C 109.5
H13B C13 H13C 109.5
C2 C14 H14A 109.5
C2 C14 H14B 109.5
H14A C14 H14B 109.5
C2 C14 H14C 109.5
H14A C14 H14C 109.5
H14B C14 H14C 109.5
C16 C15 C4 116.1(2)
C16 C15 H15A 108.3
C4 C15 H15A 108.3
C16 C15 H15B 108.3
C4 C15 H15B 108.3
H15A C15 H15B 107.4
C17 C16 C15 112.7(2)
C17 C16 H16A 109.1
C15 C16 H16A 109.1
C17 C16 H16B 109.1
C15 C16 H16B 109.1
H16A C16 H16B 107.8
C16 C17 H17A 109.5
C16 C17 H17B 109.5
H17A C17 H17B 109.5
C16 C17 H17C 109.5
H17A C17 H17C 109.5
H17B C17 H17C 109.5
C19 C18 C4 117.6(2)
C19 C18 H18A 107.9
C4 C18 H18A 107.9
C19 C18 H18B 107.9
C4 C18 H18B 107.9
H18A C18 H18B 107.2
C20 C19 C18 110.8(2)
C20 C19 H19A 109.5
C18 C19 H19A 109.5
C20 C19 H19B 109.5
C18 C19 H19B 109.5
H19A C19 H19B 108.1
C19 C20 H20A 109.5
C19 C20 H20B 109.5
H20A C20 H20B 109.5
C19 C20 H20C 109.5
H20A C20 H20C 109.5
H20B C20 H20C 109.5
C22 C21 C8 117.04(19)
C22 C21 H21A 108.0
C8 C21 H21A 108.0
C22 C21 H21B 108.0
C8 C21 H21B 108.0
H21A C21 H21B 107.3
C21 C22 C23 112.7(2)
C21 C22 H22A 109.1
C23 C22 H22A 109.1
C21 C22 H22B 109.1
C23 C22 H22B 109.1
H22A C22 H22B 107.8
C22 C23 H23A 109.5
C22 C23 H23B 109.5
H23A C23 H23B 109.5
C22 C23 H23C 109.5
H23A C23 H23C 109.5
H23B C23 H23C 109.5
C25 C24 C8 117.43(18)
C25 C24 H24A 107.9
C8 C24 H24A 107.9
C25 C24 H24B 107.9
C8 C24 H24B 107.9
H24A C24 H24B 107.2
C24 C25 C26 111.8(2)
C24 C25 H25A 109.3
C26 C25 H25A 109.3
C24 C25 H25B 109.3
C26 C25 H25B 109.3
H25A C25 H25B 107.9
C25 C26 H26A 109.5
C25 C26 H26B 109.5
H26A C26 H26B 109.5
C25 C26 H26C 109.5
H26A C26 H26C 109.5
H26B C26 H26C 109.5
C10 C27 H27A 109.5
C10 C27 H27B 109.5
H27A C27 H27B 109.5
C10 C27 H27C 109.5
H27A C27 H27C 109.5
H27B C27 H27C 109.5
C10 C28 H28A 109.5
C10 C28 H28B 109.5
H28A C28 H28B 109.5
C10 C28 H28C 109.5
H28A C28 H28C 109.5
H28B C28 H28C 109.5
C30 C29 C34 116.9(2)
C30 C29 C12 120.9(2)
C34 C29 C12 122.0(2)
C31 C30 C29 121.3(2)
C31 C30 H30 119.3
C29 C30 H30 119.3
C30 C31 C32 121.8(2)
C30 C31 H31 119.1
C32 C31 H31 119.1
C33 C32 C31 117.0(2)
C33 C32 C35 123.1(2)
C31 C32 C35 119.9(2)
C32 C33 C34 121.4(2)
C32 C33 H33A 119.3
C34 C33 H33A 119.3
C33 C34 C29 121.5(2)
C33 C34 H34 119.2
C29 C34 H34 119.2
C36 C35 C37 109.3(2)
C36 C35 C38 108.9(2)
C37 C35 C38 107.6(2)
C36 C35 C32 109.5(2)
C37 C35 C32 112.4(2)
C38 C35 C32 109.1(2)
C35 C36 H36B 109.5
C35 C36 H36C 109.5
H36B C36 H36C 109.5
C35 C36 H36D 109.5
H36B C36 H36D 109.5
H36C C36 H36D 109.5
C35 C37 H37B 109.5
C35 C37 H37C 109.5
H37B C37 H37C 109.5
C35 C37 H37D 109.5
H37B C37 H37D 109.5
H37C C37 H37D 109.5
C35 C38 H38B 109.5
C35 C38 H38C 109.5
H38B C38 H38C 109.5
C35 C38 H38D 109.5
H38B C38 H38D 109.5
H38C C38 H38D 109.5

loop_
_geom_bond_atom_site_label_1
_geom_bond_atom_site_label_2
_geom_bond_distance
N1 C1 1.400(3)
N1 C2 1.458(3)
N1 H1N 0.88(3)
N2 C11 1.399(3)
N2 C10 1.462(3)
N2 H2N 0.87(3)
C1 C12 1.404(3)
C1 C5 1.409(3)
C2 C3 1.522(3)
C2 C14 1.526(3)
C2 C13 1.534(3)
C3 C4 1.545(3)
C3 H3A 0.9900
C3 H3B 0.9900
C4 C5 1.529(3)
C4 C15 1.552(3)
C4 C18 1.557(3)
C5 C6 1.389(3)
C6 C7 1.389(3)
C6 H6 0.9500
C7 C11 1.401(3)
C7 C8 1.534(3)
C8 C9 1.543(3)
C8 C21 1.550(3)
C8 C24 1.553(3)
C9 C10 1.524(3)
C9 H9A 0.9900
C9 H9B 0.9900
C10 C28 1.529(3)
C10 C27 1.535(3)
C11 C12 1.411(3)
C12 C29 1.495(3)
C13 H13A 0.9800
C13 H13B 0.9800
C13 H13C 0.9800
C14 H14A 0.9800
C14 H14B 0.9800
C14 H14C 0.9800
C15 C16 1.523(3)
C15 H15A 0.9900
C15 H15B 0.9900
C16 C17 1.516(4)
C16 H16A 0.9900
C16 H16B 0.9900
C17 H17A 0.9800
C17 H17B 0.9800
C17 H17C 0.9800
C18 C19 1.527(3)
C18 H18A 0.9900
C18 H18B 0.9900
C19 C20 1.524(3)
C19 H19A 0.9900
C19 H19B 0.9900
C20 H20A 0.9800
C20 H20B 0.9800
C20 H20C 0.9800
C21 C22 1.517(3)
C21 H21A 0.9900
C21 H21B 0.9900
C22 C23 1.517(4)
C22 H22A 0.9900
C22 H22B 0.9900
C23 H23A 0.9800
C23 H23B 0.9800
C23 H23C 0.9800
C24 C25 1.524(3)
C24 H24A 0.9900
C24 H24B 0.9900
C25 C26 1.524(3)
C25 H25A 0.9900
C25 H25B 0.9900
C26 H26A 0.9800
C26 H26B 0.9800
C26 H26C 0.9800
C27 H27A 0.9800
C27 H27B 0.9800
C27 H27C 0.9800
C28 H28A 0.9800
C28 H28B 0.9800
C28 H28C 0.9800
C29 C30 1.392(3)
C29 C34 1.393(3)
C30 C31 1.385(3)
C30 H30 0.9500
C31 C32 1.392(3)
C31 H31 0.9500
C32 C33 1.387(3)
C32 C35 1.536(3)
C33 C34 1.391(3)
C33 H33A 0.9500
C34 H34 0.9500
C35 C36 1.520(3)
C35 C37 1.526(4)
C35 C38 1.536(4)
C36 H36B 0.9800
C36 H36C 0.9800
C36 H36D 0.9800
C37 H37B 0.9800
C37 H37C 0.9800
C37 H37D 0.9800
C38 H38B 0.9800
C38 H38C 0.9800
C38 H38D 0.9800

loop_
_geom_torsion_atom_site_label_1
_geom_torsion_atom_site_label_2
_geom_torsion_atom_site_label_3
_geom_torsion_atom_site_label_4
_geom_torsion
C2 N1 C1 C12 154.7(2)
C2 N1 C1 C5 -26.7(3)
C1 N1 C2 C3 53.3(3)
C1 N1 C2 C14 169.8(2)
C1 N1 C2 C13 -70.9(3)
N1 C2 C3 C4 -57.6(2)
C14 C2 C3 C4 -172.69(19)
C13 C2 C3 C4 64.7(3)
C2 C3 C4 C5 34.0(3)
C2 C3 C4 C15 154.69(19)
C2 C3 C4 C18 -86.2(2)
N1 C1 C5 C6 -178.5(2)
C12 C1 C5 C6 0.1(3)
N1 C1 C5 C4 -0.5(3)
C12 C1 C5 C4 178.2(2)
C3 C4 C5 C6 174.2(2)
C15 C4 C5 C6 54.6(3)
C18 C4 C5 C6 -63.7(3)
C3 C4 C5 C1 -3.8(3)
C15 C4 C5 C1 -123.4(2)
C18 C4 C5 C1 118.3(2)
C1 C5 C6 C7 1.5(3)
C4 C5 C6 C7 -176.6(2)
C5 C6 C7 C11 -0.9(3)
C5 C6 C7 C8 177.4(2)
C6 C7 C8 C9 -171.8(2)
C11 C7 C8 C9 6.4(3)
C6 C7 C8 C21 -52.7(3)
C11 C7 C8 C21 125.5(2)
C6 C7 C8 C24 65.4(3)
C11 C7 C8 C24 -116.5(2)
C7 C8 C9 C10 -33.4(3)
C21 C8 C9 C10 -153.9(2)
C24 C8 C9 C10 87.3(2)
C11 N2 C10 C9 -50.5(3)
C11 N2 C10 C28 -167.0(2)
C11 N2 C10 C27 73.4(3)
C8 C9 C10 N2 54.2(2)
C8 C9 C10 C28 169.8(2)
C8 C9 C10 C27 -68.2(3)
C10 N2 C11 C7 27.4(3)
C10 N2 C11 C12 -155.9(2)
C6 C7 C11 N2 175.3(2)
C8 C7 C11 N2 -2.9(3)
C6 C7 C11 C12 -1.4(3)
C8 C7 C11 C12 -179.6(2)
N1 C1 C12 C11 176.3(2)
C5 C1 C12 C11 -2.3(3)
N1 C1 C12 C29 -6.0(3)
C5 C1 C12 C29 175.4(2)
N2 C11 C12 C1 -173.7(2)
C7 C11 C12 C1 3.0(3)
N2 C11 C12 C29 8.6(3)
C7 C11 C12 C29 -174.6(2)
C5 C4 C15 C16 50.5(3)
C3 C4 C15 C16 -69.7(3)
C18 C4 C15 C16 169.1(2)
C4 C15 C16 C17 -179.4(2)
C5 C4 C18 C19 -176.0(2)
C3 C4 C18 C19 -55.1(3)
C15 C4 C18 C19 64.3(3)
C4 C18 C19 C20 177.5(2)
C7 C8 C21 C22 -50.8(3)
C9 C8 C21 C22 69.5(3)
C24 C8 C21 C22 -169.2(2)
C8 C21 C22 C23 -179.5(2)
C7 C8 C24 C25 -177.5(2)
C9 C8 C24 C25 61.0(3)
C21 C8 C24 C25 -57.9(3)
C8 C24 C25 C26 -174.2(2)
C1 C12 C29 C30 -111.4(3)
C11 C12 C29 C30 66.3(3)
C1 C12 C29 C34 64.2(3)
C11 C12 C29 C34 -118.1(2)
C34 C29 C30 C31 -1.2(3)
C12 C29 C30 C31 174.7(2)
C29 C30 C31 C32 -0.2(3)
C30 C31 C32 C33 0.9(3)
C30 C31 C32 C35 -178.2(2)
C31 C32 C33 C34 -0.3(3)
C35 C32 C33 C34 178.8(2)
C32 C33 C34 C29 -1.1(3)
C30 C29 C34 C33 1.8(3)
C12 C29 C34 C33 -174.0(2)
C33 C32 C35 C36 -120.3(3)
C31 C32 C35 C36 58.8(3)
C33 C32 C35 C37 1.3(3)
C31 C32 C35 C37 -179.6(2)
C33 C32 C35 C38 120.6(2)
C31 C32 C35 C38 -60.3(3)
